data_4343334
loop_
_publ_author_name
'Ade, Martin'
'Hillebrecht, Harald'

_publ_section_title
;
 Ternary Borides Cr2AlB2, Cr3AlB4, and Cr4AlB6: The First Members of the
 Series (CrB2)nCrAl with n = 1, 2, 3 and a Unifying Concept for Ternary
 Borides as MAB-Phases.
;
_journal_issue 13
_journal_name_full 'Inorganic chemistry'
_journal_page_first 6122
_journal_page_last 6135
_journal_paper_doi 10.1021/acs.inorgchem.5b00049
_journal_volume 54
_journal_year 2015
_chemical_formula_sum 'Al B2 Cr2'
_chemical_formula_weight 152.60
_chemical_name_systematic
;
 ?
;
_space_group_crystal_system orthorhombic
_space_group_IT_number 65
_space_group_name_Hall '-C 2 2'
_space_group_name_H-M_alt 'C m m m'
_symmetry_space_group_name_Hall '-C 2 2'
_symmetry_space_group_name_H-M 'C m m m'
_audit_creation_method SHELXL-2013
_cell_angle_alpha 90
_cell_angle_beta 90
_cell_angle_gamma 90
_cell_formula_units_Z 2
_cell_length_a 2.9373(3)
_cell_length_b 11.0513(12)
_cell_length_c 2.9675(3)
_cell_measurement_reflns_used 25
_cell_measurement_temperature 293(2)
_cell_measurement_theta_max 30
_cell_measurement_theta_min 20
_cell_volume 96.328(17)
_computing_cell_refinement 'Software for Cad4, Nonius'
_computing_data_collection 'Software for CAD4, Nonius'
_computing_data_reduction 'Software for Cad4, Nonius'
_computing_molecular_graphics 'Diamond (Crystal impact, 2005)'
_computing_publication_material 'SHELXL-97_(Sheldrick, 2008)'
_computing_structure_refinement 'SHELXL-2013 (Sheldrick, 2013)'
_computing_structure_solution 'SHELXS-97 (Sheldrick, 2008)'
_diffrn_ambient_temperature 293(2)
_diffrn_measured_fraction_theta_full 0.969
_diffrn_measured_fraction_theta_max 0.994
_diffrn_measurement_details
; 
0.80 deggee +/- 0.50 tan theta
exposure time 60s 
;
_diffrn_measurement_device '4-circle goniometer'
_diffrn_measurement_device_type CAD4
_diffrn_measurement_method omega_2theta_scan
_diffrn_radiation_collimation '0.5 mm diameter, multiple pinhole'
_diffrn_radiation_monochromator 'plane graphite'
_diffrn_radiation_polarisn_norm 0
_diffrn_radiation_type MoK\a
_diffrn_radiation_wavelength 0.71069
_diffrn_reflns_av_R_equivalents 0.0372
_diffrn_reflns_av_unetI/netI 0.0265
_diffrn_reflns_laue_measured_fraction_full 0.969
_diffrn_reflns_laue_measured_fraction_max 0.994
_diffrn_reflns_limit_h_max 6
_diffrn_reflns_limit_h_min -6
_diffrn_reflns_limit_k_max 0
_diffrn_reflns_limit_k_min -23
_diffrn_reflns_limit_l_max 6
_diffrn_reflns_limit_l_min -6
_diffrn_reflns_number 1037
_diffrn_reflns_point_group_measured_fraction_full 0.969
_diffrn_reflns_point_group_measured_fraction_max 0.994
_diffrn_reflns_theta_full 25.240
_diffrn_reflns_theta_max 49.849
_diffrn_reflns_theta_min 3.687
_diffrn_source 'sealed X-ray tube, 12 x 0.4 mm long-fine focus'
_diffrn_source_current 40
_diffrn_source_power 2.00
_diffrn_source_voltage 50
_exptl_absorpt_coefficient_mu 11.216
_exptl_absorpt_correction_T_max 0.644
_exptl_absorpt_correction_T_min 0.363
_exptl_absorpt_correction_type numerical
_exptl_absorpt_process_details 'psi-scan_method with 15 reflections'
_exptl_crystal_colour black
_exptl_crystal_density_diffrn 5.261
_exptl_crystal_description flat_rod
_exptl_crystal_F_000 142
_exptl_crystal_size_max 0.1
_exptl_crystal_size_mid 0.05
_exptl_crystal_size_min 0.025
_exptl_transmission_factor_max 0.644
_exptl_transmission_factor_min 0.363
_refine_diff_density_max 1.079
_refine_diff_density_min -0.904
_refine_diff_density_rms 0.201
_refine_ls_extinction_coef 0.400(14)
_refine_ls_extinction_expression Fc^*^=kFc[1+0.001xFc^2^\l^3^/sin(2\q)]^-1/4^
_refine_ls_extinction_method SHELXL
_refine_ls_goodness_of_fit_ref 1.163
_refine_ls_hydrogen_treatment undef
_refine_ls_matrix_type full
_refine_ls_number_parameters 13
_refine_ls_number_reflns 323
_refine_ls_number_restraints 0
_refine_ls_restrained_S_all 1.163
_refine_ls_R_factor_all 0.0150
_refine_ls_R_factor_gt 0.0135
_refine_ls_shift/su_max 0.002
_refine_ls_shift/su_mean 0.000
_refine_ls_structure_factor_coef Fsqd
_refine_ls_weighting_details 'w=1/[\s^2^(Fo^2^)+(0.0118P)^2^] where P=(Fo^2^+2Fc^2^)/3'
_refine_ls_weighting_scheme calc
_refine_ls_wR_factor_gt 0.0302
_refine_ls_wR_factor_ref 0.0304
_reflns_Friedel_coverage 0.000
_reflns_number_gt 307
_reflns_number_total 323
_reflns_threshold_expression 'I > 2\s(I)'
_cod_data_source_file Cr2AlB2.cif
_cod_data_source_block Cr2AlB2
_cod_depositor_comments 'Adding full bibliography for 4343328--4343335.cif.'
_cod_database_code 4343334
_shelx_space_group_comment
;
The symmetry employed for this shelxl refinement is uniquely defined
by the following loop, which should always be used as a source of
symmetry information in preference to the above space-group names.
They are only intended as comments.
;
_shelxl_version_number 2013-4

loop_
_space_group_symop_operation_xyz
'x, y, z'
'-x, -y, z'
'-x, y, -z'
'x, -y, -z'
'x+1/2, y+1/2, z'
'-x+1/2, -y+1/2, z'
'-x+1/2, y+1/2, -z'
'x+1/2, -y+1/2, -z'
'-x, -y, -z'
'x, y, -z'
'x, -y, z'
'-x, y, z'
'-x+1/2, -y+1/2, -z'
'x+1/2, y+1/2, -z'
'x+1/2, -y+1/2, z'
'-x+1/2, y+1/2, z'

loop_
_atom_site_label
_atom_site_type_symbol
_atom_site_fract_x
_atom_site_fract_y
_atom_site_fract_z
_atom_site_U_iso_or_equiv
_atom_site_adp_type
_atom_site_occupancy
_atom_site_site_symmetry_order
_atom_site_calc_flag
_atom_site_refinement_flags_posn
_atom_site_refinement_flags_adp
_atom_site_refinement_flags_occupancy
Cr Cr 0.5000 0.64686(2) 0.0000 0.00235(4) Uani 1 4 d S T P
Al Al 0.0000 0.5000 0.5000 0.00396(7) Uani 1 8 d S T P
B B 0.0000 0.29401(8) 0.5000 0.00379(12) Uani 1 4 d S T P

loop_
_atom_site_aniso_label
_atom_site_aniso_U_11
_atom_site_aniso_U_22
_atom_site_aniso_U_33
_atom_site_aniso_U_23
_atom_site_aniso_U_13
_atom_site_aniso_U_12
Cr 0.00275(6) 0.00295(5) 0.00135(6) 0.000 0.000 0.000
Al 0.00509(15) 0.00321(12) 0.00359(13) 0.000 0.000 0.000
B 0.0037(3) 0.0048(3) 0.0028(2) 0.000 0.000 0.000

loop_
_atom_type_symbol
_atom_type_description
_atom_type_scat_dispersion_real
_atom_type_scat_dispersion_imag
_atom_type_scat_source
B B 0.0013 0.0007 'International Tables Vol C Tables 4.2.6.8 and 6.1.1.4'
Al Al 0.0645 0.0514 'International Tables Vol C Tables 4.2.6.8 and 6.1.1.4'
Cr Cr 0.3209 0.6236 'International Tables Vol C Tables 4.2.6.8 and 6.1.1.4'

loop_
_geom_angle_atom_site_label_1
_geom_angle_atom_site_label_2
_geom_angle_atom_site_label_3
_geom_angle
_geom_angle_site_symmetry_1
_geom_angle_site_symmetry_3
B Cr B 145.23(4) 9_666 9_565
B Cr B 84.343(14) 9_666 9_566
B Cr B 85.415(15) 9_565 9_566
B Cr B 85.415(15) 9_666 9_665
B Cr B 84.343(14) 9_565 9_665
B Cr B 145.23(4) 9_566 9_665
B Cr B 47.32(2) 9_666 5
B Cr B 103.678(10) 9_565 5
B Cr B 47.32(2) 9_566 5
B Cr B 103.678(10) 9_665 5
B Cr B 103.678(10) 9_666 5_554
B Cr B 47.32(2) 9_565 5_554
B Cr B 103.678(10) 9_566 5_554
B Cr B 47.32(2) 9_665 5_554
B Cr B 84.75(3) 5 5_554
B Cr Al 159.52(2) 9_666 1_554
B Cr Al 55.24(2) 9_565 1_554
B Cr Al 101.015(14) 9_566 1_554
B Cr Al 100.117(14) 9_665 1_554
B Cr Al 146.262(4) 5 1_554
B Cr Al 94.313(14) 5_554 1_554
B Cr Al 100.117(14) 9_666 .
B Cr Al 101.015(14) 9_565 .
B Cr Al 55.24(2) 9_566 .
B Cr Al 159.52(2) 9_665 .
B Cr Al 94.313(14) 5 .
B Cr Al 146.262(4) 5_554 .
Al Cr Al 68.265(7) 1_554 .
B Cr Al 101.015(14) 9_666 1_654
B Cr Al 100.117(14) 9_565 1_654
B Cr Al 159.52(2) 9_566 1_654
B Cr Al 55.24(2) 9_665 1_654
B Cr Al 146.262(4) 5 1_654
B Cr Al 94.313(14) 5_554 1_654
Al Cr Al 67.476(7) 1_554 1_654
Al Cr Al 104.278(8) . 1_654
B Cr Al 55.24(2) 9_666 1_655
B Cr Al 159.52(2) 9_565 1_655
B Cr Al 100.117(14) 9_566 1_655
B Cr Al 101.015(14) 9_665 1_655
B Cr Al 94.312(14) 5 1_655
B Cr Al 146.262(4) 5_554 1_655
Al Cr Al 104.278(8) 1_554 1_655
Al Cr Al 67.476(7) . 1_655
Al Cr Al 68.265(7) 1_654 1_655
B Cr Cr 52.068(19) 9_666 13_665
B Cr Cr 96.46(2) 9_565 13_665
B Cr Cr 96.46(2) 9_566 13_665
B Cr Cr 52.068(19) 9_665 13_665
B Cr Cr 51.610(12) 5 13_665
B Cr Cr 51.610(12) 5_554 13_665
Al Cr Cr 144.760(4) 1_554 13_665
Al Cr Cr 144.760(4) . 13_665
Al Cr Cr 102.425(7) 1_654 13_665
Al Cr Cr 102.425(7) 1_655 13_665
B Cr Cr 96.46(2) 9_666 13_565
B Cr Cr 52.068(19) 9_565 13_565
B Cr Cr 52.068(19) 9_566 13_565
B Cr Cr 96.46(2) 9_665 13_565
B Cr Cr 51.610(12) 5 13_565
B Cr Cr 51.610(12) 5_554 13_565
Al Cr Cr 102.425(7) 1_554 13_565
Al Cr Cr 102.425(7) . 13_565
Al Cr Cr 144.760(4) 1_654 13_565
Al Cr Cr 144.760(4) 1_655 13_565
Cr Cr Cr 65.581(9) 13_665 13_565
B Al B 180.0 . 9_566
B Al Cr 127.861(4) . .
B Al Cr 52.139(4) 9_566 .
B Al Cr 52.138(4) . 9_565
B Al Cr 127.862(4) 9_566 9_565
Cr Al Cr 111.735(7) . 9_565
B Al Cr 127.862(4) . 1_556
B Al Cr 52.138(4) 9_566 1_556
Cr Al Cr 68.265(7) . 1_556
Cr Al Cr 180.0 9_565 1_556
B Al Cr 52.138(4) . 9_665
B Al Cr 127.862(4) 9_566 9_665
Cr Al Cr 75.723(8) . 9_665
Cr Al Cr 67.476(7) 9_565 9_665
Cr Al Cr 112.524(7) 1_556 9_665
B Al Cr 127.862(4) . 1_456
B Al Cr 52.138(4) 9_566 1_456
Cr Al Cr 104.277(8) . 1_456
Cr Al Cr 112.524(7) 9_565 1_456
Cr Al Cr 67.476(7) 1_556 1_456
Cr Al Cr 180.0 9_665 1_456
B Al Cr 127.862(4) . 1_455
B Al Cr 52.138(4) 9_566 1_455
Cr Al Cr 67.476(7) . 1_455
Cr Al Cr 75.723(8) 9_565 1_455
Cr Al Cr 104.277(8) 1_556 1_455
Cr Al Cr 111.735(7) 9_665 1_455
Cr Al Cr 68.265(7) 1_456 1_455
B Al Cr 52.138(4) . 9_566
B Al Cr 127.862(4) 9_566 9_566
Cr Al Cr 180.0 . 9_566
Cr Al Cr 68.265(7) 9_565 9_566
Cr Al Cr 111.735(7) 1_556 9_566
Cr Al Cr 104.277(8) 9_665 9_566
Cr Al Cr 75.723(8) 1_456 9_566
Cr Al Cr 112.524(7) 1_455 9_566
B Al Cr 52.138(4) . 9_666
B Al Cr 127.862(4) 9_566 9_666
Cr Al Cr 112.524(7) . 9_666
Cr Al Cr 104.277(8) 9_565 9_666
Cr Al Cr 75.723(8) 1_556 9_666
Cr Al Cr 68.265(7) 9_665 9_666
Cr Al Cr 111.735(7) 1_456 9_666
Cr Al Cr 180.0 1_455 9_666
Cr Al Cr 67.476(7) 9_566 9_666
B Al Al 90.0 . 1_655
B Al Al 90.0 9_566 1_655
Cr Al Al 56.262(3) . 1_655
Cr Al Al 123.738(4) 9_565 1_655
Cr Al Al 56.262(4) 1_556 1_655
Cr Al Al 56.262(4) 9_665 1_655
Cr Al Al 123.738(4) 1_456 1_655
Cr Al Al 123.738(3) 1_455 1_655
Cr Al Al 123.738(3) 9_566 1_655
Cr Al Al 56.262(4) 9_666 1_655
B Al Al 90.0 . 1_455
B Al Al 90.0 9_566 1_455
Cr Al Al 123.738(4) . 1_455
Cr Al Al 56.262(4) 9_565 1_455
Cr Al Al 123.738(4) 1_556 1_455
Cr Al Al 123.738(4) 9_665 1_455
Cr Al Al 56.262(4) 1_456 1_455
Cr Al Al 56.262(4) 1_455 1_455
Cr Al Al 56.262(4) 9_566 1_455
Cr Al Al 123.738(3) 9_666 1_455
Al Al Al 180.0 1_655 1_455
B B B 112.97(9) 13_456 13_556
B B Cr 136.442(19) 13_456 9_666
B B Cr 66.748(16) 13_556 9_666
B B Cr 66.748(16) 13_456 9_565
B B Cr 136.442(19) 13_556 9_565
Cr B Cr 145.24(4) 9_666 9_565
B B Cr 66.748(16) 13_456 9_566
B B Cr 136.442(19) 13_556 9_566
Cr B Cr 84.344(14) 9_666 9_566
Cr B Cr 85.416(15) 9_565 9_566
B B Cr 136.442(19) 13_456 9_665
B B Cr 66.748(16) 13_556 9_665
Cr B Cr 85.416(15) 9_666 9_665
Cr B Cr 84.344(14) 9_565 9_665
Cr B Cr 145.24(4) 9_566 9_665
B B Cr 65.93(4) 13_456 5_445
B B Cr 65.93(4) 13_556 5_445
Cr B Cr 132.67(2) 9_666 5_445
Cr B Cr 76.321(11) 9_565 5_445
Cr B Cr 132.67(2) 9_566 5_445
Cr B Cr 76.321(10) 9_665 5_445
B B Cr 65.93(4) 13_456 5_446
B B Cr 65.93(4) 13_556 5_446
Cr B Cr 76.321(10) 9_666 5_446
Cr B Cr 132.67(2) 9_565 5_446
Cr B Cr 76.321(10) 9_566 5_446
Cr B Cr 132.67(2) 9_665 5_446
Cr B Cr 84.75(3) 5_445 5_446
B B Al 123.52(5) 13_456 .
B B Al 123.52(5) 13_556 .
Cr B Al 72.62(2) 9_666 .
Cr B Al 72.62(2) 9_565 .
Cr B Al 72.62(2) 9_566 .
Cr B Al 72.62(2) 9_665 .
Cr B Al 137.623(15) 5_445 .
Cr B Al 137.623(15) 5_446 .

loop_
_geom_bond_atom_site_label_1
_geom_bond_atom_site_label_2
_geom_bond_distance
_geom_bond_site_symmetry_2
Cr B 2.1876(3) 9_666
Cr B 2.1876(3) 9_565
Cr B 2.1876(3) 9_566
Cr B 2.1876(3) 9_665
Cr B 2.2014(6) 5
Cr B 2.2014(6) 5_554
Cr Al 2.64432(17) 1_554
Cr Al 2.64432(17) .
Cr Al 2.64432(17) 1_654
Cr Al 2.64432(17) 1_655
Cr Cr 2.7118(3) 13_665
Cr Cr 2.7118(3) 13_565
Al B 2.2765(9) .
Al B 2.2765(9) 9_566
Al Cr 2.64433(18) 9_565
Al Cr 2.64433(17) 1_556
Al Cr 2.64433(18) 9_665
Al Cr 2.64433(18) 1_456
Al Cr 2.64433(17) 1_455
Al Cr 2.64433(17) 9_566
Al Cr 2.64433(17) 9_666
Al Al 2.9373(3) 1_655
Al Al 2.9373(3) 1_455
B B 1.7616(9) 13_456
B B 1.7616(9) 13_556
B Cr 2.1876(3) 9_666
B Cr 2.1876(3) 9_565
B Cr 2.1876(3) 9_566
B Cr 2.1876(3) 9_665
B Cr 2.2014(6) 5_445
B Cr 2.2014(6) 5_446
